data_4131679
loop_
_publ_author_name
'Bailey, Gwendolyn A.'
'Lummiss, Justin A. M.'
'Foscato, Marco'
'Occhipinti, Giovanni'
'McDonald, Robert'
'Jensen, Vidar R.'
'Fogg, Deryn E.'

_publ_section_title
;
 Decomposition of Olefin Metathesis Catalysts by Br\/onsted Base:
 Metallacyclobutane Deprotonation as a Primary Deactivating Event.
;
_journal_issue 46
_journal_name_full 'Journal of the American Chemical Society'
_journal_page_first 16446
_journal_page_last 16449
_journal_paper_doi 10.1021/jacs.7b08578
_journal_volume 139
_journal_year 2017
_chemical_formula_moiety 'C50 H62 Cl2 N4 O4 Ru2, C6 H6'
_chemical_formula_sum 'C56 H68 Cl2 N4 O4 Ru2'
_chemical_formula_weight 1134.18
_space_group_crystal_system triclinic
_space_group_IT_number 2
_space_group_name_Hall '-P 1'
_space_group_name_H-M_alt 'P -1'
_atom_sites_solution_hydrogens geom
_audit_creation_method SHELXL-2014/7
_cell_angle_alpha 98.4882(7)
_cell_angle_beta 109.7667(6)
_cell_angle_gamma 110.9004(6)
_cell_formula_units_Z 1
_cell_length_a 10.6206(3)
_cell_length_b 11.5671(3)
_cell_length_c 13.1397(3)
_cell_measurement_reflns_used 9128
_cell_measurement_temperature 223(2)
_cell_measurement_theta_max 73.69
_cell_measurement_theta_min 6.52
_cell_volume 1351.46(6)
_computing_cell_refinement 'Bruker SAINT'
_computing_data_collection 'Bruker APEX2'
_computing_data_reduction 'Bruker SAINT'
_computing_molecular_graphics 'Bruker SHELXTL'
_computing_publication_material 'Bruker SHELXTL'
_computing_structure_refinement 'SHELXL-2014/7 (Sheldrick, 2014)'
_computing_structure_solution 'SHELXT-2014 (Sheldrick, 2015)'
_diffrn_ambient_temperature 223(2)
_diffrn_measured_fraction_theta_full 0.966
_diffrn_measured_fraction_theta_max 0.957
_diffrn_measurement_device_type 'Bruker APEX-II CCD'
_diffrn_measurement_method '\f and \w scans'
_diffrn_radiation_type CuK\a
_diffrn_radiation_wavelength 1.54178
_diffrn_reflns_av_R_equivalents 0.0199
_diffrn_reflns_av_unetI/netI 0.0240
_diffrn_reflns_Laue_measured_fraction_full 0.966
_diffrn_reflns_Laue_measured_fraction_max 0.957
_diffrn_reflns_limit_h_max 13
_diffrn_reflns_limit_h_min -13
_diffrn_reflns_limit_k_max 14
_diffrn_reflns_limit_k_min -14
_diffrn_reflns_limit_l_max 16
_diffrn_reflns_limit_l_min -16
_diffrn_reflns_number 9618
_diffrn_reflns_point_group_measured_fraction_full 0.966
_diffrn_reflns_point_group_measured_fraction_max 0.957
_diffrn_reflns_theta_full 67.679
_diffrn_reflns_theta_max 73.896
_diffrn_reflns_theta_min 4.296
_exptl_absorpt_coefficient_mu 5.806
_exptl_absorpt_correction_T_max 0.5540
_exptl_absorpt_correction_T_min 0.1924
_exptl_absorpt_correction_type numerical
_exptl_absorpt_process_details 'SADABS 2014/5'
_exptl_crystal_colour red
_exptl_crystal_density_diffrn 1.394
_exptl_crystal_description fragment
_exptl_crystal_F_000 586
_exptl_crystal_size_max 0.461
_exptl_crystal_size_mid 0.412
_exptl_crystal_size_min 0.242
_refine_diff_density_max 0.377
_refine_diff_density_min -1.274
_refine_diff_density_rms 0.075
_refine_ls_extinction_method none
_refine_ls_goodness_of_fit_ref 1.068
_refine_ls_hydrogen_treatment constr
_refine_ls_matrix_type full
_refine_ls_number_parameters 313
_refine_ls_number_reflns 5255
_refine_ls_number_restraints 0
_refine_ls_restrained_S_all 1.068
_refine_ls_R_factor_all 0.0252
_refine_ls_R_factor_gt 0.0250
_refine_ls_shift/su_max 0.000
_refine_ls_shift/su_mean 0.000
_refine_ls_structure_factor_coef Fsqd
_refine_ls_weighting_details 'w=1/[\s^2^(Fo^2^)+(0.0413P)^2^+0.5115P] where P=(Fo^2^+2Fc^2^)/3'
_refine_ls_weighting_scheme calc
_refine_ls_wR_factor_gt 0.0667
_refine_ls_wR_factor_ref 0.0670
_reflns_Friedel_coverage 0.000
_reflns_number_gt 5185
_reflns_number_total 5255
_reflns_threshold_expression 'I > 2\s(I)'
_cod_data_source_file ja7b08578_si_002.cif
_cod_data_source_block ott1506
_cod_database_code 4131679
_shelx_shelxl_version_number 2014/7
_shelx_space_group_comment
; 
The symmetry employed for this shelxl refinement is uniquely defined 
by the following loop, which should always be used as a source of 
symmetry information in preference to the above space-group names. 
They are only intended as comments. 
;
_shelx_estimated_absorpt_t_min 0.175
_shelx_estimated_absorpt_t_max 0.334

loop_
_space_group_symop_operation_xyz
'x, y, z'
'-x, -y, -z'

loop_
_atom_site_label
_atom_site_type_symbol
_atom_site_fract_x
_atom_site_fract_y
_atom_site_fract_z
_atom_site_U_iso_or_equiv
_atom_site_adp_type
_atom_site_occupancy
_atom_site_site_symmetry_order
_atom_site_calc_flag
_atom_site_refinement_flags_posn
_atom_site_refinement_flags_adp
Ru Ru -0.00692(2) 0.15793(2) 0.03417(2) 0.02774(6) Uani 1 1 d . .
Cl Cl 0.15427(5) 0.05770(4) 0.12008(4) 0.03521(10) Uani 1 1 d . .
O1 O -0.37727(16) 0.17691(16) -0.10662(13) 0.0436(3) Uani 1 1 d . .
O2 O -0.41221(14) -0.01578(14) -0.07667(12) 0.0378(3) Uani 1 1 d . .
N1 N 0.23672(19) 0.39351(18) 0.10722(18) 0.0448(4) Uani 1 1 d . .
N2 N 0.1399(2) 0.41967(17) 0.22701(16) 0.0428(4) Uani 1 1 d . .
C1 C -0.0481(2) 0.2614(2) -0.08079(18) 0.0379(4) Uani 1 1 d . .
H1A H -0.1408 0.2123 -0.1499 0.045 Uiso 1 1 calc R U
H1B H -0.0376 0.3476 -0.0470 0.045 Uiso 1 1 calc R U
C2 C 0.0851(2) 0.2613(2) -0.0922(2) 0.0405(5) Uani 1 1 d . .
C3 C 0.0746(3) 0.1896(2) -0.1935(2) 0.0495(5) Uani 1 1 d . .
H3 H -0.0190 0.1431 -0.2556 0.059 Uiso 1 1 calc R U
C4 C 0.1981(3) 0.1858(3) -0.2041(3) 0.0576(7) Uani 1 1 d . .
C5 C 0.1857(5) 0.1091(4) -0.3133(3) 0.0801(10) Uani 1 1 d . .
H5A H 0.2052 0.0352 -0.3020 0.096 Uiso 1 1 calc R U
H5B H 0.2576 0.1641 -0.3360 0.096 Uiso 1 1 calc R U
H5C H 0.0862 0.0788 -0.3722 0.096 Uiso 1 1 calc R U
C6 C 0.3351(3) 0.2509(3) -0.1095(3) 0.0620(8) Uani 1 1 d . .
H6 H 0.4196 0.2489 -0.1163 0.074 Uiso 1 1 calc R U
C7 C 0.3517(3) 0.3184(2) -0.0059(3) 0.0561(7) Uani 1 1 d . .
C8 C 0.4979(3) 0.3760(3) 0.0963(4) 0.0768(10) Uani 1 1 d . .
H8A H 0.5638 0.3434 0.0804 0.092 Uiso 1 1 calc R U
H8B H 0.4822 0.3521 0.1602 0.092 Uiso 1 1 calc R U
H8C H 0.5423 0.4699 0.1144 0.092 Uiso 1 1 calc R U
C9 C 0.2253(2) 0.3259(2) 0.0020(2) 0.0436(5) Uani 1 1 d . .
C10 C 0.1266(2) 0.3316(2) 0.13878(18) 0.0359(4) Uani 1 1 d . .
C11 C 0.3129(3) 0.5346(2) 0.1627(3) 0.0622(7) Uani 1 1 d . .
H11A H 0.2763 0.5809 0.1120 0.075 Uiso 1 1 calc R U
H11B H 0.4208 0.5680 0.1885 0.075 Uiso 1 1 calc R U
C12 C 0.2711(3) 0.5454(2) 0.2614(3) 0.0625(7) Uani 1 1 d . .
H12A H 0.3523 0.5568 0.3318 0.075 Uiso 1 1 calc R U
H12B H 0.2455 0.6184 0.2722 0.075 Uiso 1 1 calc R U
C13 C 0.0668(2) 0.3889(2) 0.29970(17) 0.0407(4) Uani 1 1 d . .
C14 C -0.0467(2) 0.4251(2) 0.29322(17) 0.0404(4) Uani 1 1 d . .
C15 C -0.0860(3) 0.5044(2) 0.2175(2) 0.0488(5) Uani 1 1 d . .
H15A H 0.0014 0.5848 0.2376 0.059 Uiso 1 1 calc R U
H15B H -0.1635 0.5241 0.2272 0.059 Uiso 1 1 calc R U
H15C H -0.1213 0.4555 0.1390 0.059 Uiso 1 1 calc R U
C16 C -0.1244(3) 0.3870(2) 0.3579(2) 0.0551(6) Uani 1 1 d . .
H16 H -0.2013 0.4112 0.3534 0.066 Uiso 1 1 calc R U
C17 C -0.0920(4) 0.3143(3) 0.4290(2) 0.0678(9) Uani 1 1 d . .
C18 C -0.1837(5) 0.2675(4) 0.4933(3) 0.1090(17) Uani 1 1 d . .
H18A H -0.2724 0.1884 0.4442 0.131 Uiso 1 1 calc R U
H18B H -0.2120 0.3338 0.5182 0.131 Uiso 1 1 calc R U
H18C H -0.1257 0.2503 0.5589 0.131 Uiso 1 1 calc R U
C19 C 0.0265(5) 0.2868(3) 0.4388(2) 0.0744(10) Uani 1 1 d . .
H19 H 0.0531 0.2418 0.4900 0.089 Uiso 1 1 calc R U
C20 C 0.1096(3) 0.3227(2) 0.3761(2) 0.0592(7) Uani 1 1 d . .
C21 C 0.2363(5) 0.2885(4) 0.3869(3) 0.0917(13) Uani 1 1 d . .
H21A H 0.2665 0.2641 0.4556 0.110 Uiso 1 1 calc R U
H21B H 0.3194 0.3629 0.3905 0.110 Uiso 1 1 calc R U
H21C H 0.2047 0.2162 0.3216 0.110 Uiso 1 1 calc R U
C22 C -0.1427(2) 0.0902(2) 0.11587(16) 0.0339(4) Uani 1 1 d . .
H22A H -0.2079 -0.0033 0.0883 0.041 Uiso 1 1 calc R U
H22B H -0.0973 0.1265 0.1988 0.041 Uiso 1 1 calc R U
C23 C -0.19325(19) 0.16723(18) 0.05248(15) 0.0301(3) Uani 1 1 d . .
H23 H -0.1705 0.2528 0.1006 0.036 Uiso 1 1 calc R U
C24 C -0.33396(19) 0.11221(19) -0.05139(15) 0.0313(4) Uani 1 1 d . .
C25 C -0.5475(2) -0.0775(3) -0.17848(19) 0.0513(5) Uani 1 1 d . .
H25A H -0.6080 -0.1627 -0.1775 0.062 Uiso 1 1 calc R U
H25B H -0.5245 -0.0867 -0.2438 0.062 Uiso 1 1 calc R U
H25C H -0.6017 -0.0250 -0.1831 0.062 Uiso 1 1 calc R U
C1S C 0.4546(4) -0.0747(3) 0.3914(2) 0.0651(7) Uani 1 1 d . .
H1S H 0.4237 -0.1261 0.3173 0.078 Uiso 1 1 calc R U
C2S C 0.4019(3) 0.0141(3) 0.4092(2) 0.0655(8) Uani 1 1 d . .
H2S H 0.3347 0.0244 0.3471 0.079 Uiso 1 1 calc R U
C3S C 0.4468(4) 0.0889(3) 0.5176(3) 0.0688(8) Uani 1 1 d . .
H3S H 0.4100 0.1500 0.5295 0.083 Uiso 1 1 calc R U

loop_
_atom_site_aniso_label
_atom_site_aniso_U_11
_atom_site_aniso_U_22
_atom_site_aniso_U_33
_atom_site_aniso_U_23
_atom_site_aniso_U_13
_atom_site_aniso_U_12
Ru 0.02711(8) 0.02796(9) 0.03535(9) 0.01747(6) 0.01401(6) 0.01582(6)
Cl 0.0359(2) 0.0370(2) 0.0368(2) 0.01488(18) 0.01089(17) 0.02305(19)
O1 0.0377(7) 0.0495(9) 0.0513(8) 0.0258(7) 0.0165(6) 0.0253(7)
O2 0.0292(6) 0.0344(7) 0.0433(7) 0.0109(6) 0.0118(5) 0.0107(6)
N1 0.0327(8) 0.0329(9) 0.0717(12) 0.0231(9) 0.0238(8) 0.0129(7)
N2 0.0374(8) 0.0282(9) 0.0520(10) 0.0100(7) 0.0131(7) 0.0093(7)
C1 0.0394(10) 0.0472(11) 0.0485(10) 0.0326(9) 0.0263(9) 0.0272(9)
C2 0.0463(11) 0.0433(11) 0.0611(12) 0.0385(10) 0.0356(10) 0.0295(9)
C3 0.0662(14) 0.0558(14) 0.0644(14) 0.0442(12) 0.0446(12) 0.0407(12)
C4 0.0815(18) 0.0631(16) 0.0887(18) 0.0584(15) 0.0658(16) 0.0536(15)
C5 0.122(3) 0.105(3) 0.095(2) 0.067(2) 0.085(2) 0.084(2)
C6 0.0675(16) 0.0599(16) 0.117(2) 0.0612(17) 0.0708(18) 0.0463(14)
C7 0.0451(12) 0.0480(13) 0.106(2) 0.0490(14) 0.0473(14) 0.0285(11)
C8 0.0391(12) 0.0651(18) 0.138(3) 0.046(2) 0.0389(16) 0.0279(13)
C9 0.0407(10) 0.0379(11) 0.0750(14) 0.0365(11) 0.0355(10) 0.0234(9)
C10 0.0307(8) 0.0354(10) 0.0484(10) 0.0227(9) 0.0159(8) 0.0183(8)
C11 0.0453(12) 0.0345(13) 0.101(2) 0.0240(13) 0.0322(13) 0.0094(10)
C12 0.0455(12) 0.0317(13) 0.0848(19) 0.0072(12) 0.0183(12) 0.0030(10)
C13 0.0467(11) 0.0273(10) 0.0355(9) 0.0094(8) 0.0073(8) 0.0124(8)
C14 0.0428(10) 0.0259(10) 0.0376(9) 0.0052(8) 0.0104(8) 0.0074(8)
C15 0.0518(12) 0.0369(12) 0.0548(12) 0.0151(10) 0.0151(10) 0.0229(10)
C16 0.0590(14) 0.0388(13) 0.0455(11) -0.0006(10) 0.0219(10) 0.0035(11)
C17 0.091(2) 0.0396(14) 0.0365(11) 0.0012(10) 0.0244(12) -0.0038(13)
C18 0.139(4) 0.071(2) 0.0553(16) 0.0020(16) 0.051(2) -0.022(2)
C19 0.125(3) 0.0368(14) 0.0320(11) 0.0148(10) 0.0154(14) 0.0196(15)
C20 0.0807(17) 0.0380(13) 0.0390(11) 0.0097(10) 0.0017(11) 0.0277(12)
C21 0.115(3) 0.087(2) 0.0647(18) 0.0207(17) -0.0009(18) 0.073(2)
C22 0.0324(8) 0.0366(10) 0.0343(8) 0.0169(8) 0.0155(7) 0.0128(8)
C23 0.0288(8) 0.0283(9) 0.0349(8) 0.0114(7) 0.0149(7) 0.0121(7)
C24 0.0286(8) 0.0355(10) 0.0372(9) 0.0138(8) 0.0181(7) 0.0167(7)
C25 0.0353(10) 0.0553(15) 0.0436(11) 0.0096(10) 0.0100(9) 0.0073(10)
C1S 0.0800(18) 0.0617(17) 0.0443(12) 0.0181(12) 0.0278(12) 0.0190(14)
C2S 0.0539(14) 0.083(2) 0.0565(14) 0.0417(15) 0.0156(11) 0.0261(14)
C3S 0.082(2) 0.075(2) 0.0802(19) 0.0417(16) 0.0460(17) 0.0483(17)

loop_
_atom_type_symbol
_atom_type_description
_atom_type_scat_dispersion_real
_atom_type_scat_dispersion_imag
_atom_type_scat_source
C C 0.0181 0.0091 'International Tables Vol C Tables 4.2.6.8 and 6.1.1.4'
H H 0.0000 0.0000 'International Tables Vol C Tables 4.2.6.8 and 6.1.1.4'
N N 0.0311 0.0180 'International Tables Vol C Tables 4.2.6.8 and 6.1.1.4'
O O 0.0492 0.0322 'International Tables Vol C Tables 4.2.6.8 and 6.1.1.4'
Cl Cl 0.3639 0.7018 'International Tables Vol C Tables 4.2.6.8 and 6.1.1.4'
Ru Ru 0.0552 3.2960 'International Tables Vol C Tables 4.2.6.8 and 6.1.1.4'

loop_
_geom_angle_atom_site_label_1
_geom_angle_atom_site_label_2
_geom_angle_atom_site_label_3
_geom_angle
_geom_angle_site_symmetry_1
_geom_angle_site_symmetry_3
C10 Ru C22 100.22(8) . .
C10 Ru C1 82.24(8) . .
C22 Ru C1 123.11(7) . .
C10 Ru C23 92.59(8) . .
C22 Ru C23 39.76(7) . .
C1 Ru C23 83.50(7) . .
C10 Ru C2 80.42(8) . .
C22 Ru C2 159.90(7) . .
C1 Ru C2 36.83(7) . .
C23 Ru C2 120.30(7) . .
C10 Ru Cl 95.11(5) . .
C22 Ru Cl 92.51(5) . .
C1 Ru Cl 144.27(5) . .
C23 Ru Cl 132.22(5) . .
C2 Ru Cl 107.49(5) . .
C10 Ru Cl 170.38(6) . 2
C22 Ru Cl 89.40(6) . 2
C1 Ru Cl 92.81(6) . 2
C23 Ru Cl 95.05(5) . 2
C2 Ru Cl 90.66(6) . 2
Cl Ru Cl 84.069(15) . 2
Ru Cl Ru 95.931(15) . 2
C24 O2 C25 116.75(17) . .
C10 N1 C9 116.02(18) . .
C10 N1 C11 112.7(2) . .
C9 N1 C11 126.93(19) . .
C10 N2 C13 124.92(17) . .
C10 N2 C12 111.6(2) . .
C13 N2 C12 121.3(2) . .
C2 C1 Ru 84.90(11) . .
C3 C2 C9 118.47(19) . .
C3 C2 C1 121.2(2) . .
C9 C2 C1 120.1(2) . .
C3 C2 Ru 122.63(15) . .
C9 C2 Ru 86.55(12) . .
C1 C2 Ru 58.27(9) . .
C4 C3 C2 121.7(3) . .
C3 C4 C6 118.3(3) . .
C3 C4 C5 121.3(3) . .
C6 C4 C5 120.4(2) . .
C7 C6 C4 122.7(2) . .
C6 C7 C9 118.1(3) . .
C6 C7 C8 120.8(2) . .
C9 C7 C8 121.0(3) . .
C2 C9 C7 120.5(2) . .
C2 C9 N1 119.29(17) . .
C7 C9 N1 120.1(2) . .
N2 C10 N1 107.09(18) . .
N2 C10 Ru 141.18(15) . .
N1 C10 Ru 111.20(16) . .
N1 C11 C12 101.46(19) . .
N2 C12 C11 103.2(2) . .
C14 C13 C20 120.8(2) . .
C14 C13 N2 119.23(18) . .
C20 C13 N2 119.9(2) . .
C16 C14 C13 119.0(2) . .
C16 C14 C15 119.8(2) . .
C13 C14 C15 121.2(2) . .
C17 C16 C14 121.9(3) . .
C19 C17 C16 117.7(3) . .
C19 C17 C18 121.5(3) . .
C16 C17 C18 120.9(4) . .
C17 C19 C20 123.1(2) . .
C19 C20 C13 117.2(3) . .
C19 C20 C21 121.8(3) . .
C13 C20 C21 121.0(3) . .
C23 C22 Ru 71.16(10) . .
C22 C23 C24 123.28(17) . .
C22 C23 Ru 69.08(10) . .
C24 C23 Ru 117.09(12) . .
O1 C24 O2 122.95(17) . .
O1 C24 C23 123.78(18) . .
O2 C24 C23 113.23(16) . .
C2S C1S C3S 119.6(3) . 2_656
C1S C2S C3S 120.1(3) . .
C1S C3S C2S 120.3(3) 2_656 .

loop_
_geom_bond_atom_site_label_1
_geom_bond_atom_site_label_2
_geom_bond_distance
_geom_bond_site_symmetry_2
Ru C10 1.941(2) .
Ru C22 2.0825(18) .
Ru C1 2.0896(18) .
Ru C23 2.1100(17) .
Ru C2 2.4471(18) .
Ru Cl 2.4586(4) .
Ru Cl 2.5210(5) 2
Cl Ru 2.5209(5) 2
O1 C24 1.216(2) .
O2 C24 1.335(2) .
O2 C25 1.432(2) .
N1 C10 1.368(3) .
N1 C9 1.428(3) .
N1 C11 1.469(3) .
N2 C10 1.357(3) .
N2 C13 1.431(3) .
N2 C12 1.482(3) .
C1 C2 1.473(3) .
C2 C3 1.407(3) .
C2 C9 1.412(3) .
C3 C4 1.380(3) .
C4 C6 1.396(5) .
C4 C5 1.509(4) .
C6 C7 1.385(5) .
C7 C9 1.412(3) .
C7 C8 1.498(4) .
C11 C12 1.510(4) .
C13 C14 1.391(3) .
C13 C20 1.403(3) .
C14 C16 1.387(3) .
C14 C15 1.506(3) .
C16 C17 1.386(4) .
C17 C19 1.375(5) .
C17 C18 1.507(4) .
C19 C20 1.400(5) .
C20 C21 1.502(5) .
C22 C23 1.426(3) .
C23 C24 1.479(2) .
C1S C2S 1.361(5) .
C1S C3S 1.373(4) 2_656
C2S C3S 1.374(5) .
C3S C1S 1.373(4) 2_656

loop_
_geom_torsion_atom_site_label_1
_geom_torsion_atom_site_label_2
_geom_torsion_atom_site_label_3
_geom_torsion_atom_site_label_4
_geom_torsion
_geom_torsion_site_symmetry_1
_geom_torsion_site_symmetry_4
C10 Ru Cl Ru -170.37(6) . 2
C22 Ru Cl Ru 89.13(6) . 2
C1 Ru Cl Ru -86.56(11) . 2
C23 Ru Cl Ru 91.45(7) . 2
C2 Ru Cl Ru -88.82(6) . 2
Cl Ru Cl Ru 0.000(0) 2 2
C10 Ru C1 C2 84.36(14) . .
C22 Ru C1 C2 -178.46(13) . .
C23 Ru C1 C2 177.88(14) . .
Cl Ru C1 C2 -3.6(2) . .
Cl Ru C1 C2 -87.35(13) 2 .
Ru C1 C2 C3 111.50(17) . .
Ru C1 C2 C9 -63.84(17) . .
C10 Ru C2 C3 161.03(19) . .
C22 Ru C2 C3 -105.4(3) . .
C1 Ru C2 C3 -109.1(2) . .
C23 Ru C2 C3 -111.58(18) . .
Cl Ru C2 C3 68.65(18) . .
Cl Ru C2 C3 -15.34(18) 2 .
C10 Ru C2 C9 39.13(13) . .
C22 Ru C2 C9 132.7(2) . .
C1 Ru C2 C9 129.0(2) . .
C23 Ru C2 C9 126.52(12) . .
Cl Ru C2 C9 -53.25(13) . .
Cl Ru C2 C9 -137.24(12) 2 .
C10 Ru C2 C1 -89.83(14) . .
C22 Ru C2 C1 3.7(3) . .
C23 Ru C2 C1 -2.44(16) . .
Cl Ru C2 C1 177.79(12) . .
Cl Ru C2 C1 93.80(13) 2 .
C9 C2 C3 C4 -2.7(3) . .
C1 C2 C3 C4 -178.15(18) . .
Ru C2 C3 C4 -108.2(2) . .
C2 C3 C4 C6 2.7(3) . .
C2 C3 C4 C5 -179.7(2) . .
C3 C4 C6 C7 0.3(3) . .
C5 C4 C6 C7 -177.4(2) . .
C4 C6 C7 C9 -2.9(3) . .
C4 C6 C7 C8 174.1(2) . .
C3 C2 C9 C7 -0.1(3) . .
C1 C2 C9 C7 175.41(18) . .
Ru C2 C9 C7 125.52(17) . .
C3 C2 C9 N1 -176.79(17) . .
C1 C2 C9 N1 -1.3(3) . .
Ru C2 C9 N1 -51.21(17) . .
C6 C7 C9 C2 2.8(3) . .
C8 C7 C9 C2 -174.2(2) . .
C6 C7 C9 N1 179.50(19) . .
C8 C7 C9 N1 2.5(3) . .
C10 N1 C9 C2 42.2(2) . .
C11 N1 C9 C2 -112.4(2) . .
C10 N1 C9 C7 -134.51(19) . .
C11 N1 C9 C7 70.9(3) . .
C13 N2 C10 N1 -166.72(18) . .
C12 N2 C10 N1 -3.6(2) . .
C13 N2 C10 Ru 23.0(3) . .
C12 N2 C10 Ru -173.81(19) . .
C9 N1 C10 N2 -168.22(17) . .
C11 N1 C10 N2 -10.0(2) . .
C9 N1 C10 Ru 5.2(2) . .
C11 N1 C10 Ru 163.43(17) . .
C22 Ru C10 N2 -15.0(2) . .
C1 Ru C10 N2 107.4(2) . .
C23 Ru C10 N2 24.3(2) . .
C2 Ru C10 N2 144.6(2) . .
Cl Ru C10 N2 -108.5(2) . .
C22 Ru C10 N1 175.01(13) . .
C1 Ru C10 N1 -62.61(14) . .
C23 Ru C10 N1 -145.68(14) . .
C2 Ru C10 N1 -25.39(13) . .
Cl Ru C10 N1 81.52(13) . .
C10 N1 C11 C12 18.6(3) . .
C9 N1 C11 C12 173.9(2) . .
C10 N2 C12 C11 14.8(3) . .
C13 N2 C12 C11 178.6(2) . .
N1 C11 C12 N2 -18.7(3) . .
C10 N2 C13 C14 -110.1(2) . .
C12 N2 C13 C14 88.2(3) . .
C10 N2 C13 C20 69.7(3) . .
C12 N2 C13 C20 -91.9(3) . .
C20 C13 C14 C16 -4.4(3) . .
N2 C13 C14 C16 175.44(19) . .
C20 C13 C14 C15 175.6(2) . .
N2 C13 C14 C15 -4.6(3) . .
C13 C14 C16 C17 0.2(3) . .
C15 C14 C16 C17 -179.8(2) . .
C14 C16 C17 C19 3.7(4) . .
C14 C16 C17 C18 -176.5(2) . .
C16 C17 C19 C20 -3.5(4) . .
C18 C17 C19 C20 176.6(3) . .
C17 C19 C20 C13 -0.5(4) . .
C17 C19 C20 C21 -178.6(3) . .
C14 C13 C20 C19 4.6(3) . .
N2 C13 C20 C19 -175.3(2) . .
C14 C13 C20 C21 -177.4(2) . .
N2 C13 C20 C21 2.7(4) . .
C10 Ru C22 C23 81.66(12) . .
C1 Ru C22 C23 -5.69(15) . .
C2 Ru C22 C23 -8.4(3) . .
Cl Ru C22 C23 177.32(10) . .
Cl Ru C22 C23 -98.65(10) 2 .
Ru C22 C23 C24 109.41(17) . .
C10 Ru C23 C22 -102.91(12) . .
C1 Ru C23 C22 175.21(13) . .
C2 Ru C23 C22 176.68(12) . .
Cl Ru C23 C22 -3.62(14) . .
Cl Ru C23 C22 82.95(11) 2 .
C10 Ru C23 C24 139.42(14) . .
C22 Ru C23 C24 -117.67(19) . .
C1 Ru C23 C24 57.54(15) . .
C2 Ru C23 C24 59.01(16) . .
Cl Ru C23 C24 -121.29(12) . .
Cl Ru C23 C24 -34.72(14) 2 .
C25 O2 C24 O1 4.5(3) . .
C25 O2 C24 C23 -177.76(17) . .
C22 C23 C24 O1 -179.27(18) . .
Ru C23 C24 O1 -97.54(19) . .
C22 C23 C24 O2 3.0(2) . .
Ru C23 C24 O2 84.75(16) . .
C3S C1S C2S C3S -0.2(5) 2_656 .
C1S C2S C3S C1S 0.2(5) . 2_656
